data_2021666
loop_
_publ_author_name
'Silverman, Joshua A.'
'Mathivathanan, Logesh'
'Govor, Evgen V.'
'Raptis, Raphael G.'
'Kavallieratos, Konstantinos'

_publ_section_title
;
 Coordination polymers of Cd^II^ and Pb^II^ with croconate show remarkable
 differences in coordination patterns: a structural and spectroscopic
 study
;
_journal_coeditor_code YF3176
_journal_issue 7
_journal_name_full 'Acta Crystallographica Section C'
_journal_page_first
;
;
_journal_paper_doi 10.1107/S2053229619007277
_journal_volume 75
_journal_year 2019
_chemical_formula_iupac '[Pb (C5 O5) (H2 O)2], H2 O'
_chemical_formula_moiety 'C5 H4 O7 Pb, H2 O'
_chemical_formula_sum 'C5 H6 O8 Pb'
_chemical_formula_weight 401.29
_chemical_name_systematic
'<i>catena</i>-Poly[[[diaqualead(II)]-\m-croconato-\k^4^<i>O</i>^1^,<i>O</i>^2^:<i>O</i>^3^,<i>O</i>^4^] monohydrate]'
_space_group_crystal_system triclinic
_space_group_IT_number 2
_space_group_name_Hall '-P 1'
_space_group_name_H-M_alt 'P -1'
_symmetry_space_group_name_Hall '-P 1'
_symmetry_space_group_name_H-M 'P -1'
_atom_sites_solution_hydrogens difmap
_audit_creation_method
;
Olex2 1.2
(compiled May 18 2018 14:05:52 for OlexSys, GUI svn.r5506)
;
_cell_angle_alpha 104.0550(10)
_cell_angle_beta 90.956(2)
_cell_angle_gamma 96.200(2)
_cell_formula_units_Z 2
_cell_length_a 6.4360(4)
_cell_length_b 7.9058(4)
_cell_length_c 8.3495(5)
_cell_measurement_reflns_used 6853
_cell_measurement_temperature 296(2)
_cell_measurement_theta_max 28.27
_cell_measurement_theta_min 3.19
_cell_volume 409.30(4)
_computing_cell_refinement
;
APEX2 (Bruker, 2015)
;
_computing_data_collection
;
SAINT (Bruker, 2015)
;
_computing_data_reduction
;
SAINT (Bruker, 2015)
;
_computing_molecular_graphics
;
OLEX2 (Dolomanov <i>et al.</i>,  2009) and CrystalMaker (Palmer,
2014)
;
_computing_publication_material
;
OLEX2 (Dolomanov <i>et al.</i>,  2009)
;
_computing_structure_refinement
;
SHELXL2018 (Sheldrick, 2015b)
;
_computing_structure_solution
;
SHELXT2014 (Sheldrick, 2015a)
;
_diffrn_ambient_temperature 296
_diffrn_detector_area_resol_mean 10.42
_diffrn_measured_fraction_theta_full 0.999
_diffrn_measured_fraction_theta_max 0.999
_diffrn_measurement_device_type 'Bruker D8 with PHOTON 100 detector'
_diffrn_measurement_method '\f and \w shutterless scans'
_diffrn_radiation_type MoK\a
_diffrn_radiation_wavelength 0.71073
_diffrn_reflns_av_R_equivalents 0.0266
_diffrn_reflns_av_unetI/netI 0.0208
_diffrn_reflns_limit_h_max 8
_diffrn_reflns_limit_h_min -8
_diffrn_reflns_limit_k_max 10
_diffrn_reflns_limit_k_min -10
_diffrn_reflns_limit_l_max 10
_diffrn_reflns_limit_l_min -11
_diffrn_reflns_number 8040
_diffrn_reflns_theta_full 25.242
_diffrn_reflns_theta_max 28.267
_diffrn_reflns_theta_min 3.187
_exptl_absorpt_coefficient_mu 20.631
_exptl_absorpt_correction_T_max 0.7457
_exptl_absorpt_correction_T_min 0.4153
_exptl_absorpt_correction_type multi-scan
_exptl_absorpt_process_details
;
(SADABS; Bruker, 2016)
;
_exptl_crystal_colour yellow
_exptl_crystal_density_diffrn 3.256
_exptl_crystal_description needle
_exptl_crystal_F_000 364
_exptl_crystal_size_max 0.127
_exptl_crystal_size_mid 0.035
_exptl_crystal_size_min 0.033
_refine_diff_density_max 0.491
_refine_diff_density_min -1.366
_refine_ls_extinction_method none
_refine_ls_goodness_of_fit_ref 1.219
_refine_ls_hydrogen_treatment mixed
_refine_ls_matrix_type full
_refine_ls_number_parameters 144
_refine_ls_number_reflns 2026
_refine_ls_number_restraints 4
_refine_ls_restrained_S_all 1.218
_refine_ls_R_factor_all 0.0190
_refine_ls_R_factor_gt 0.0171
_refine_ls_shift/su_max 0.001
_refine_ls_shift/su_mean 0.000
_refine_ls_structure_factor_coef Fsqd
_refine_ls_weighting_details 'w=1/[\s^2^(Fo^2^)+(0.0217P)^2^+0.0167P] where P=(Fo^2^+2Fc^2^)/3'
_refine_ls_weighting_scheme calc
_refine_ls_wR_factor_gt 0.0416
_refine_ls_wR_factor_ref 0.0422
_reflns_number_gt 1928
_reflns_number_total 2026
_reflns_threshold_expression 'I > 2\s(I)'
_cod_data_source_file yf3176sup1.cif
_cod_data_source_block rgr545_a_pl
_cod_database_code 2021666
_shelx_space_group_comment
;
The symmetry employed for this shelxl refinement is uniquely defined
by the following loop, which should always be used as a source of
symmetry information in preference to the above space-group names.
They are only intended as comments.
;

loop_
_space_group_symop_operation_xyz
'x, y, z'
'-x, -y, -z'

loop_
_atom_site_type_symbol
_atom_site_label
_atom_site_fract_x
_atom_site_fract_y
_atom_site_fract_z
_atom_site_U_iso_or_equiv
_atom_site_adp_type
_atom_site_calc_flag
_atom_site_occupancy
Pb Pb1 0.09912(2) 0.70968(2) 0.35063(2) 0.02400(6) Uani d 1
O O1 0.1805(4) 0.4301(3) 0.4220(3) 0.0249(5) Uani d 1
O O2 0.2089(4) 0.4717(3) 0.0930(3) 0.0265(5) Uani d 1
O O3 0.2472(5) 0.1217(3) -0.1318(3) 0.0318(6) Uani d 1
O O4 0.2391(5) -0.1311(3) 0.0789(3) 0.0352(6) Uani d 1
O O5 0.2032(4) 0.0626(3) 0.4195(3) 0.0267(5) Uani d 1
O O6 0.4883(4) 0.7389(3) 0.3353(3) 0.0262(5) Uani d 1
H H6A 0.548854 0.801583 0.429182 0.039 Uiso d 1
H H6B 0.528764 0.800381 0.264501 0.039 Uiso d 1
O O7 0.2731(4) 0.8030(3) 0.6382(3) 0.0288(5) Uani d 1
O O8 -0.2576(5) 0.4678(4) 0.2181(3) 0.0307(6) Uani d 1
C C1 0.2054(5) 0.3091(4) 0.2983(4) 0.0171(6) Uani d 1
C C2 0.2195(5) 0.3295(4) 0.1308(4) 0.0178(6) Uani d 1
C C3 0.2370(5) 0.1582(4) 0.0204(4) 0.0215(7) Uani d 1
C C4 0.2352(5) 0.0287(4) 0.1255(4) 0.0196(6) Uani d 1
C C5 0.2143(5) 0.1274(4) 0.2964(4) 0.0181(6) Uani d 1
H H7A 0.248(9) 0.902(5) 0.706(6) 0.060(16) Uiso d 1
H H7B 0.274(7) 0.721(5) 0.692(5) 0.043(13) Uiso d 1
H H8A -0.351(6) 0.537(6) 0.254(6) 0.046(15) Uiso d 1
H H8B -0.270(9) 0.467(8) 0.116(3) 0.072(19) Uiso d 1

loop_
_atom_site_aniso_label
_atom_site_aniso_U_11
_atom_site_aniso_U_22
_atom_site_aniso_U_33
_atom_site_aniso_U_12
_atom_site_aniso_U_13
_atom_site_aniso_U_23
Pb1 0.02980(8) 0.01489(8) 0.02673(8) 0.00468(5) 0.00083(5) 0.00310(5)
O1 0.0435(15) 0.0158(11) 0.0156(11) 0.0059(10) 0.0042(10) 0.0030(9)
O2 0.0445(15) 0.0166(12) 0.0203(12) 0.0050(10) 0.0031(11) 0.0077(9)
O3 0.0536(17) 0.0246(13) 0.0134(11) -0.0008(12) 0.0083(11) -0.0005(10)
O4 0.0583(19) 0.0171(13) 0.0294(14) 0.0106(12) 0.0021(13) 0.0013(10)
O5 0.0456(16) 0.0163(12) 0.0200(12) 0.0018(10) 0.0004(10) 0.0088(9)
O6 0.0277(13) 0.0318(14) 0.0190(12) 0.0030(10) 0.0020(9) 0.0060(10)
O7 0.0427(15) 0.0198(13) 0.0233(13) 0.0043(11) 0.0006(11) 0.0042(10)
O8 0.0431(16) 0.0321(15) 0.0192(13) 0.0121(12) 0.0035(11) 0.0072(11)
C1 0.0207(15) 0.0147(15) 0.0157(14) 0.0028(11) 0.0012(11) 0.0030(11)
C2 0.0232(15) 0.0147(15) 0.0153(14) 0.0014(11) 0.0018(11) 0.0039(11)
C3 0.0253(16) 0.0207(17) 0.0187(15) 0.0043(13) 0.0033(12) 0.0047(13)
C4 0.0238(16) 0.0153(15) 0.0192(15) 0.0058(12) 0.0010(12) 0.0016(12)
C5 0.0218(15) 0.0148(14) 0.0174(15) 0.0019(11) 0.0009(12) 0.0033(12)

loop_
_atom_type_symbol
_atom_type_description
_atom_type_scat_dispersion_real
_atom_type_scat_dispersion_imag
_atom_type_scat_source
C C 0.0033 0.0016 'International Tables Vol C Tables 4.2.6.8 and 6.1.1.4'
H H 0.0000 0.0000 'International Tables Vol C Tables 4.2.6.8 and 6.1.1.4'
O O 0.0106 0.0060 'International Tables Vol C Tables 4.2.6.8 and 6.1.1.4'
Pb Pb -3.3944 10.1111 'International Tables Vol C Tables 4.2.6.8 and 6.1.1.4'

loop_
_geom_angle_atom_site_label_1
_geom_angle_atom_site_label_2
_geom_angle_atom_site_label_3
_geom_angle_site_symmetry_3
_geom_angle
_geom_angle_publ_flag
O1 Pb1 O2 . 66.73(7) y
O1 Pb1 O5 1_565 144.36(8) y
O1 Pb1 O7 . 74.06(8) y
O2 Pb1 O5 1_565 127.18(7) y
O6 Pb1 O1 . 79.20(8) y
O6 Pb1 O2 . 70.11(8) y
O6 Pb1 O5 1_565 77.15(8) y
O6 Pb1 O7 . 69.40(8) y
O7 Pb1 O2 . 127.50(9) y
O7 Pb1 O5 1_565 72.84(8) y
C1 O1 Pb1 . 113.6(2) ?
C2 O2 Pb1 . 110.12(19) ?
C5 O5 Pb1 1_545 115.4(2) ?
Pb1 O6 H6A . 111.0 ?
Pb1 O6 H6B . 110.7 ?
H6A O6 H6B . 103.2 ?
Pb1 O7 H7A . 120(4) ?
Pb1 O7 H7B . 116(3) ?
H7A O7 H7B . 110(5) ?
H8A O8 H8B . 98(5) ?
O1 C1 C2 . 124.7(3) ?
O1 C1 C5 . 126.3(3) ?
C5 C1 C2 . 108.9(3) ?
O2 C2 C1 . 123.6(3) ?
O2 C2 C3 . 127.8(3) ?
C1 C2 C3 . 108.6(3) ?
O3 C3 C2 . 127.7(3) ?
O3 C3 C4 . 125.2(3) ?
C2 C3 C4 . 107.1(3) ?
O4 C4 C3 . 127.5(3) ?
O4 C4 C5 . 125.7(3) ?
C5 C4 C3 . 106.7(3) ?
O5 C5 C1 . 126.0(3) ?
O5 C5 C4 . 125.2(3) ?
C1 C5 C4 . 108.7(3) ?

loop_
_geom_bond_atom_site_label_1
_geom_bond_atom_site_label_2
_geom_bond_site_symmetry_2
_geom_bond_distance
_geom_bond_publ_flag
Pb1 O1 . 2.529(2) y
Pb1 O2 . 2.653(2) y
Pb1 O5 1_565 2.714(2) y
Pb1 O6 . 2.499(2) y
Pb1 O7 . 2.537(3) y
O1 C1 . 1.251(4) ?
O2 C2 . 1.248(4) ?
O3 C3 . 1.238(4) ?
O4 C4 . 1.231(4) ?
O5 C5 . 1.255(4) ?
O6 H6A . 0.8782 ?
O6 H6B . 0.8779 ?
O7 H7A . 0.88(2) ?
O7 H7B . 0.876(19) ?
O8 H8A . 0.864(19) ?
O8 H8B . 0.85(2) ?
C1 C2 . 1.449(4) ?
C1 C5 . 1.440(4) ?
C2 C3 . 1.458(4) ?
C3 C4 . 1.501(5) ?
C4 C5 . 1.467(4) ?

loop_
_geom_hbond_atom_site_label_D
_geom_hbond_atom_site_label_H
_geom_hbond_atom_site_label_A
_geom_hbond_site_symmetry_A
_geom_hbond_distance_DH
_geom_hbond_distance_HA
_geom_hbond_distance_DA
_geom_hbond_angle_DHA
_geom_hbond_publ_flag
O6 H6A O5 2_666 0.88 2.05 2.868(4) 154.8 yes
O6 H6B O3 2_665 0.88 1.97 2.757(3) 148.5 yes
O7 H7A O3 1_566 0.88(2) 1.92(2) 2.795(4) 169(5) yes
O7 H7B O8 2_566 0.876(19) 1.82(2) 2.691(4) 173(5) yes
O8 H8A O6 1_455 0.864(19) 1.98(2) 2.831(4) 167(5) yes
O8 H8B O2 2_565 0.85(2) 1.95(3) 2.769(4) 159(6) yes

loop_
_geom_torsion_atom_site_label_1
_geom_torsion_atom_site_label_2
_geom_torsion_atom_site_label_3
_geom_torsion_atom_site_label_4
_geom_torsion_site_symmetry_1
_geom_torsion
Pb1 O1 C1 C2 . 9.0(4)
Pb1 O1 C1 C5 . -167.6(3)
Pb1 O2 C2 C1 . -8.9(4)
Pb1 O2 C2 C3 . 168.0(3)
Pb1 O5 C5 C1 1_545 160.7(2)
Pb1 O5 C5 C4 1_545 -18.3(4)
O1 C1 C2 O2 . 0.4(5)
O1 C1 C2 C3 . -177.0(3)
O1 C1 C5 O5 . -1.7(6)
O1 C1 C5 C4 . 177.3(3)
O2 C2 C3 O3 . 0.9(6)
O2 C2 C3 C4 . -177.7(3)
O3 C3 C4 O4 . -1.6(6)
O3 C3 C4 C5 . -178.0(3)
O4 C4 C5 O5 . 2.0(6)
O4 C4 C5 C1 . -177.0(3)
C1 C2 C3 O3 . 178.1(3)
C1 C2 C3 C4 . -0.4(4)
C2 C1 C5 O5 . -178.8(3)
C2 C1 C5 C4 . 0.2(4)
C2 C3 C4 O4 . 177.0(3)
C2 C3 C4 C5 . 0.6(4)
C3 C4 C5 O5 . 178.6(3)
C3 C4 C5 C1 . -0.5(4)
C5 C1 C2 O2 . 177.5(3)
C5 C1 C2 C3 . 0.1(4)

_cod_database_fobs_code 2021666
